data_7158722
loop_
_publ_author_name
'Yang, Xiao'
'Xia, Yanping'
'Tong, Jinghui'
'Ouyang, Lu'
'Lai, Yinlong'
'Luo, Renshi'
'Liao, Jianhua'

_publ_section_title
;
 Photo-induced Radical Cascade Cyclization of Acetylenic Acid Ester with
 Oxime Esters to Access Cyanalkylated Coumarins
;
_journal_name_full 'Organic &amp; Biomolecular Chemistry'
_journal_paper_doi 10.1039/D2OB00612J
_journal_year 2022
_chemical_formula_moiety 'C27 H23 N O2'
_chemical_formula_sum 'C27 H23 N O2'
_chemical_formula_weight 393.46
_space_group_crystal_system monoclinic
_space_group_IT_number 14
_space_group_name_Hall '-P 2ybc'
_space_group_name_H-M_alt 'P 1 21/c 1'
_atom_sites_solution_hydrogens geom
_atom_sites_solution_primary dual
_audit_block_doi 10.5517/ccdc.csd.cc29ys35
_audit_creation_date 2021-11-17
_audit_creation_method
;
Olex2 1.3
(compiled 2020.11.12 svn.r5f609507 for OlexSys, GUI svn.r6408)
;
_audit_update_record
;
2022-01-22 deposited with the CCDC.	2022-06-01 downloaded from the CCDC.
;
_cell_angle_alpha 90
_cell_angle_beta 101.276(10)
_cell_angle_gamma 90
_cell_formula_units_Z 4
_cell_length_a 12.8323(13)
_cell_length_b 19.3019(19)
_cell_length_c 8.5975(8)
_cell_measurement_reflns_used 3559
_cell_measurement_temperature 179.99(10)
_cell_measurement_theta_max 28.1150
_cell_measurement_theta_min 2.4150
_cell_volume 2088.4(4)
_computing_cell_refinement 'CrysAlisPro 1.171.38.43f (Rigaku OD, 2015)'
_computing_data_collection 'CrysAlisPro 1.171.38.43f (Rigaku OD, 2015)'
_computing_data_reduction 'CrysAlisPro 1.171.38.43f (Rigaku OD, 2015)'
_computing_molecular_graphics 'Olex2 1.3 (Dolomanov et al., 2009)'
_computing_publication_material 'Olex2 1.3 (Dolomanov et al., 2009)'
_computing_structure_refinement 'SHELXL 2018/3 (Sheldrick, 2015)'
_computing_structure_solution 'SHELXT  (Sheldrick, 2015)'
_diffrn_ambient_environment N~2~
_diffrn_ambient_temperature 179.99(10)
_diffrn_detector 'CCD plate'
_diffrn_detector_area_resol_mean 5.2684
_diffrn_detector_type AtlasS2
_diffrn_measured_fraction_theta_full 0.999
_diffrn_measured_fraction_theta_max 0.999
_diffrn_measurement_details
;
List of Runs (angles in degrees, time in seconds):

  # Type    Start    End  Width  t~exp~   \w     \q     \k     \f   Frames
#--------------------------------------------------------------------------
  1  \w    -44.00  65.00   1.00    4.00    --  -11.59  77.00-150.00  109
  2  \w     -4.00  37.00   1.00    4.00    --   12.05 -99.00  60.00   41
  3  \w     35.00  81.00   1.00    4.00    --   12.05-178.00  60.00   46
;
_diffrn_measurement_device 'four-circle diffractometer'
_diffrn_measurement_device_type 'SuperNova, Dual, Cu at zero, AtlasS2'
_diffrn_measurement_method '\w scans'
_diffrn_orient_matrix_type 'CrysAlisPro convention (1999,Acta A55,543-557)'
_diffrn_orient_matrix_UB_11 -0.0000499000
_diffrn_orient_matrix_UB_12 -0.0311811000
_diffrn_orient_matrix_UB_13 -0.0436479000
_diffrn_orient_matrix_UB_21 -0.0559377000
_diffrn_orient_matrix_UB_22 -0.0023919000
_diffrn_orient_matrix_UB_23 -0.0071476000
_diffrn_orient_matrix_UB_31 -0.0072768000
_diffrn_orient_matrix_UB_32 0.0193368000
_diffrn_orient_matrix_UB_33 -0.0714019000
_diffrn_radiation_monochromator mirror
_diffrn_radiation_probe x-ray
_diffrn_radiation_type 'Mo K\a'
_diffrn_radiation_wavelength 0.71073
_diffrn_reflns_av_R_equivalents 0.0363
_diffrn_reflns_av_unetI/netI 0.0494
_diffrn_reflns_Laue_measured_fraction_full 0.999
_diffrn_reflns_Laue_measured_fraction_max 0.999
_diffrn_reflns_limit_h_max 15
_diffrn_reflns_limit_h_min -14
_diffrn_reflns_limit_k_max 22
_diffrn_reflns_limit_k_min -17
_diffrn_reflns_limit_l_max 9
_diffrn_reflns_limit_l_min -10
_diffrn_reflns_number 8967
_diffrn_reflns_point_group_measured_fraction_full 0.999
_diffrn_reflns_point_group_measured_fraction_max 0.999
_diffrn_reflns_theta_full 24.998
_diffrn_reflns_theta_max 24.998
_diffrn_reflns_theta_min 2.110
_diffrn_source 'micro-focus sealed X-ray tube'
_diffrn_source_type 'SuperNova (Mo) X-ray Source'
_exptl_absorpt_coefficient_mu 0.078
_exptl_absorpt_correction_T_max 1.00000
_exptl_absorpt_correction_T_min 0.70933
_exptl_absorpt_correction_type multi-scan
_exptl_absorpt_process_details
;
CrysAlisPro 1.171.38.43f (Rigaku Oxford Diffraction, 2015)
Empirical absorption correction using spherical harmonics,
 implemented in SCALE3 ABSPACK scaling algorithm.
;
_exptl_crystal_colour colourless
_exptl_crystal_colour_primary colourless
_exptl_crystal_density_diffrn 1.251
_exptl_crystal_description block
_exptl_crystal_F_000 832
_exptl_crystal_size_max 0.15
_exptl_crystal_size_mid 0.12
_exptl_crystal_size_min 0.11
_refine_diff_density_max 0.539
_refine_diff_density_min -0.225
_refine_diff_density_rms 0.046
_refine_ls_extinction_method none
_refine_ls_goodness_of_fit_ref 1.046
_refine_ls_hydrogen_treatment constr
_refine_ls_matrix_type full
_refine_ls_number_parameters 273
_refine_ls_number_reflns 3673
_refine_ls_number_restraints 0
_refine_ls_restrained_S_all 1.046
_refine_ls_R_factor_all 0.0750
_refine_ls_R_factor_gt 0.0576
_refine_ls_shift/su_max 0.000
_refine_ls_shift/su_mean 0.000
_refine_ls_structure_factor_coef Fsqd
_refine_ls_weighting_details 'w=1/[\s^2^(Fo^2^)+(0.0681P)^2^+0.6720P] where P=(Fo^2^+2Fc^2^)/3'
_refine_ls_weighting_scheme calc
_refine_ls_wR_factor_gt 0.1446
_refine_ls_wR_factor_ref 0.1581
_reflns_Friedel_coverage 0.000
_reflns_number_gt 2783
_reflns_number_total 3673
_reflns_threshold_expression 'I > 2\s(I)'
_cod_data_source_file d2ob00612j2.cif
_cod_data_source_block c27
_cod_database_code 7158722
_shelx_shelxl_version_number 2018/3
_shelx_space_group_comment
;
The symmetry employed for this shelxl refinement is uniquely defined
by the following loop, which should always be used as a source of
symmetry information in preference to the above space-group names.
They are only intended as comments.
;
_reflns_odcompleteness_completeness 99.91
_reflns_odcompleteness_iscentric 1
_reflns_odcompleteness_theta 26.32
_olex2_refinement_description
;
1. Fixed Uiso
 At 1.2 times of:
  All C(H) groups, All C(H,H) groups
 At 1.5 times of:
  All C(H,H,H) groups
2.a Ternary CH refined with riding coordinates:
 C11(H11)
2.b Secondary CH2 refined with riding coordinates:
 C10(H10A,H10B), C12(H12A,H12B)
2.c Aromatic/amide H refined with riding coordinates:
 C3(H3), C5(H5), C15(H15), C16(H16), C17(H17), C18(H18), C19(H19), C21(H21),
 C22(H22), C23(H23), C24(H24), C25(H25)
2.d Idealised Me refined as rotating group:
 C26(H26A,H26B,H26C), C27(H27A,H27B,H27C)
;
_olex2_date_sample_data_collection 2021-11-16
_olex2_submission_special_instructions 'No special instructions were received'
_oxdiff_exptl_absorpt_empirical_details
;
Empirical correction (ABSPACK) includes:
- Absorption correction using spherical harmonics
- Frame scaling
;
_oxdiff_exptl_absorpt_empirical_full_max 1.421
_oxdiff_exptl_absorpt_empirical_full_min 0.681

loop_
_space_group_symop_operation_xyz
'x, y, z'
'-x, y+1/2, -z+1/2'
'-x, -y, -z'
'x, -y-1/2, z-1/2'

loop_
_atom_site_label
_atom_site_type_symbol
_atom_site_fract_x
_atom_site_fract_y
_atom_site_fract_z
_atom_site_U_iso_or_equiv
_atom_site_adp_type
_atom_site_occupancy
_atom_site_site_symmetry_order
_atom_site_calc_flag
_atom_site_refinement_flags_posn
_atom_site_refinement_flags_adp
_atom_site_refinement_flags_occupancy
_atom_site_disorder_assembly
_atom_site_disorder_group
O1 O 0.80172(13) 0.81641(8) 0.39279(18) 0.0376(4) Uani 1 1 d . . . . .
O2 O 0.64752(14) 0.80423(9) 0.2324(2) 0.0493(5) Uani 1 1 d . . . . .
N1 N 0.3555(2) 0.67725(14) 0.5603(3) 0.0657(7) Uani 1 1 d . . . . .
C1 C 0.88955(18) 0.78960(11) 0.4937(2) 0.0314(5) Uani 1 1 d . . . . .
C2 C 0.9691(2) 0.83612(12) 0.5546(3) 0.0372(6) Uani 1 1 d . . . . .
C3 C 1.05643(19) 0.81002(13) 0.6581(3) 0.0404(6) Uani 1 1 d . . . . .
H3 H 1.110230 0.840485 0.702464 0.048 Uiso 1 1 calc R U . . .
C4 C 1.06762(18) 0.73994(13) 0.6992(3) 0.0376(6) Uani 1 1 d . . . . .
C5 C 0.98698(17) 0.69546(12) 0.6319(2) 0.0313(5) Uani 1 1 d . . . . .
H5 H 0.993046 0.648520 0.656398 0.038 Uiso 1 1 calc R U . . .
C6 C 0.89681(17) 0.71921(11) 0.5282(2) 0.0286(5) Uani 1 1 d . . . . .
C7 C 0.81202(17) 0.67412(11) 0.4484(2) 0.0273(5) Uani 1 1 d . . . . .
C8 C 0.72789(17) 0.70099(11) 0.3469(2) 0.0302(5) Uani 1 1 d . . . . .
C9 C 0.72001(19) 0.77512(12) 0.3180(3) 0.0347(5) Uani 1 1 d . . . . .
C10 C 0.63975(18) 0.65770(12) 0.2547(2) 0.0333(5) Uani 1 1 d . . . . .
H10A H 0.669886 0.614636 0.225645 0.040 Uiso 1 1 calc R U . . .
H10B H 0.610016 0.681943 0.157332 0.040 Uiso 1 1 calc R U . . .
C11 C 0.54881(18) 0.64029(12) 0.3415(3) 0.0370(6) Uani 1 1 d . . . . .
H11 H 0.581273 0.617657 0.441232 0.044 Uiso 1 1 calc R U . . .
C12 C 0.4929(2) 0.70470(13) 0.3853(3) 0.0437(6) Uani 1 1 d . . . . .
H12A H 0.545314 0.736794 0.441321 0.052 Uiso 1 1 calc R U . . .
H12B H 0.456321 0.727326 0.289268 0.052 Uiso 1 1 calc R U . . .
C13 C 0.4166(2) 0.68771(14) 0.4849(3) 0.0456(6) Uani 1 1 d . . . . .
C14 C 0.47590(18) 0.58731(12) 0.2452(3) 0.0364(6) Uani 1 1 d . . . . .
C15 C 0.3953(2) 0.60585(15) 0.1216(3) 0.0546(7) Uani 1 1 d . . . . .
H15 H 0.381803 0.652435 0.098253 0.066 Uiso 1 1 calc R U . . .
C16 C 0.3340(3) 0.55540(19) 0.0317(4) 0.0694(9) Uani 1 1 d . . . . .
H16 H 0.279903 0.568434 -0.051617 0.083 Uiso 1 1 calc R U . . .
C17 C 0.3525(3) 0.48689(18) 0.0645(4) 0.0634(9) Uani 1 1 d . . . . .
H17 H 0.311078 0.453222 0.004433 0.076 Uiso 1 1 calc R U . . .
C18 C 0.4320(2) 0.46837(14) 0.1857(4) 0.0571(8) Uani 1 1 d . . . . .
H18 H 0.445146 0.421721 0.208568 0.069 Uiso 1 1 calc R U . . .
C19 C 0.4936(2) 0.51825(13) 0.2755(3) 0.0451(6) Uani 1 1 d . . . . .
H19 H 0.548003 0.504668 0.357941 0.054 Uiso 1 1 calc R U . . .
C20 C 0.82289(16) 0.59753(11) 0.4701(2) 0.0274(5) Uani 1 1 d . . . . .
C21 C 0.77966(18) 0.56171(11) 0.5808(3) 0.0341(5) Uani 1 1 d . . . . .
H21 H 0.746582 0.585771 0.651393 0.041 Uiso 1 1 calc R U . . .
C22 C 0.7852(2) 0.49021(12) 0.5876(3) 0.0396(6) Uani 1 1 d . . . . .
H22 H 0.756043 0.466469 0.662964 0.048 Uiso 1 1 calc R U . . .
C23 C 0.8334(2) 0.45408(12) 0.4838(3) 0.0432(6) Uani 1 1 d . . . . .
H23 H 0.835326 0.405922 0.486524 0.052 Uiso 1 1 calc R U . . .
C24 C 0.8786(3) 0.48952(13) 0.3762(3) 0.0563(8) Uani 1 1 d . . . . .
H24 H 0.912740 0.465353 0.307077 0.068 Uiso 1 1 calc R U . . .
C25 C 0.8738(2) 0.56077(13) 0.3695(3) 0.0482(7) Uani 1 1 d . . . . .
H25 H 0.905309 0.584321 0.296361 0.058 Uiso 1 1 calc R U . . .
C26 C 1.1650(2) 0.71346(15) 0.8083(3) 0.0503(7) Uani 1 1 d . . . . .
H26A H 1.151304 0.667960 0.844744 0.075 Uiso 1 1 calc R U . . .
H26B H 1.183169 0.744049 0.897536 0.075 Uiso 1 1 calc R U . . .
H26C H 1.222834 0.711392 0.752581 0.075 Uiso 1 1 calc R U . . .
C27 C 0.9626(2) 0.91124(13) 0.5053(3) 0.0521(7) Uani 1 1 d . . . . .
H27A H 0.970526 0.914919 0.396866 0.078 Uiso 1 1 calc R U . . .
H27B H 1.018292 0.936822 0.571870 0.078 Uiso 1 1 calc R U . . .
H27C H 0.894945 0.929790 0.515855 0.078 Uiso 1 1 calc R U . . .

loop_
_atom_site_aniso_label
_atom_site_aniso_U_11
_atom_site_aniso_U_22
_atom_site_aniso_U_33
_atom_site_aniso_U_23
_atom_site_aniso_U_13
_atom_site_aniso_U_12
O1 0.0473(10) 0.0209(9) 0.0472(9) 0.0030(7) 0.0156(8) -0.0014(8)
O2 0.0499(11) 0.0321(10) 0.0647(11) 0.0144(8) 0.0085(9) 0.0040(9)
N1 0.0562(15) 0.0695(18) 0.0782(16) -0.0136(14) 0.0295(14) -0.0024(13)
C1 0.0395(13) 0.0245(12) 0.0343(11) -0.0014(9) 0.0171(10) -0.0011(10)
C2 0.0497(15) 0.0274(13) 0.0406(12) -0.0091(10) 0.0236(12) -0.0093(11)
C3 0.0429(14) 0.0413(16) 0.0412(12) -0.0148(11) 0.0184(11) -0.0196(12)
C4 0.0353(13) 0.0443(15) 0.0367(12) -0.0106(11) 0.0152(10) -0.0070(11)
C5 0.0339(12) 0.0284(12) 0.0347(11) -0.0028(9) 0.0138(10) -0.0015(10)
C6 0.0367(12) 0.0214(12) 0.0320(10) -0.0020(9) 0.0170(10) -0.0013(10)
C7 0.0335(12) 0.0219(12) 0.0307(10) -0.0004(9) 0.0162(9) -0.0014(10)
C8 0.0353(12) 0.0229(12) 0.0354(11) 0.0019(9) 0.0142(10) -0.0013(10)
C9 0.0405(13) 0.0255(13) 0.0407(12) 0.0061(10) 0.0146(11) -0.0010(11)
C10 0.0401(13) 0.0263(12) 0.0332(11) 0.0038(9) 0.0065(10) -0.0004(10)
C11 0.0355(13) 0.0308(13) 0.0450(13) -0.0025(10) 0.0086(10) -0.0017(11)
C12 0.0419(14) 0.0414(15) 0.0472(13) -0.0078(11) 0.0073(11) -0.0024(12)
C13 0.0395(14) 0.0496(17) 0.0480(14) -0.0148(12) 0.0089(12) -0.0035(12)
C14 0.0366(13) 0.0328(14) 0.0424(12) -0.0064(10) 0.0139(11) -0.0044(11)
C15 0.0609(18) 0.0397(16) 0.0604(16) -0.0051(13) 0.0049(14) -0.0029(14)
C16 0.066(2) 0.074(3) 0.0618(18) -0.0217(17) -0.0036(15) -0.0107(18)
C17 0.0607(19) 0.065(2) 0.0710(19) -0.0422(17) 0.0284(17) -0.0295(17)
C18 0.069(2) 0.0358(16) 0.0763(19) -0.0179(14) 0.0393(18) -0.0183(15)
C19 0.0504(15) 0.0348(15) 0.0536(15) -0.0042(11) 0.0186(13) -0.0045(12)
C20 0.0300(11) 0.0197(11) 0.0331(11) -0.0001(9) 0.0075(9) -0.0008(9)
C21 0.0441(13) 0.0242(13) 0.0377(12) -0.0012(10) 0.0171(10) 0.0015(10)
C22 0.0491(14) 0.0257(13) 0.0480(13) 0.0081(11) 0.0191(12) 0.0002(11)
C23 0.0554(16) 0.0188(12) 0.0560(15) -0.0005(11) 0.0124(13) 0.0025(12)
C24 0.087(2) 0.0307(15) 0.0630(16) -0.0029(12) 0.0432(16) 0.0123(14)
C25 0.0707(18) 0.0307(14) 0.0536(14) 0.0061(11) 0.0375(14) 0.0059(13)
C26 0.0385(14) 0.0631(19) 0.0489(14) -0.0099(13) 0.0076(12) -0.0072(13)
C27 0.075(2) 0.0296(14) 0.0572(15) -0.0069(12) 0.0278(15) -0.0189(14)

loop_
_atom_type_symbol
_atom_type_description
_atom_type_scat_dispersion_real
_atom_type_scat_dispersion_imag
_atom_type_scat_source
C C 0.0033 0.0016 'International Tables Vol C Tables 4.2.6.8 and 6.1.1.4'
H H 0.0000 0.0000 'International Tables Vol C Tables 4.2.6.8 and 6.1.1.4'
N N 0.0061 0.0033 'International Tables Vol C Tables 4.2.6.8 and 6.1.1.4'
O O 0.0106 0.0060 'International Tables Vol C Tables 4.2.6.8 and 6.1.1.4'

loop_
_geom_angle_atom_site_label_1
_geom_angle_atom_site_label_2
_geom_angle_atom_site_label_3
_geom_angle
_geom_angle_site_symmetry_1
_geom_angle_site_symmetry_3
_geom_angle_publ_flag
C9 O1 C1 122.09(18) . . ?
O1 C1 C2 116.5(2) . . ?
O1 C1 C6 120.9(2) . . ?
C2 C1 C6 122.7(2) . . ?
C1 C2 C27 121.4(2) . . ?
C3 C2 C1 116.9(2) . . ?
C3 C2 C27 121.6(2) . . ?
C2 C3 H3 118.5 . . ?
C2 C3 C4 123.0(2) . . ?
C4 C3 H3 118.5 . . ?
C3 C4 C26 121.3(2) . . ?
C5 C4 C3 117.6(2) . . ?
C5 C4 C26 121.0(2) . . ?
C4 C5 H5 119.2 . . ?
C4 C5 C6 121.6(2) . . ?
C6 C5 H5 119.2 . . ?
C1 C6 C5 118.1(2) . . ?
C1 C6 C7 118.1(2) . . ?
C5 C6 C7 123.8(2) . . ?
C6 C7 C20 119.33(19) . . ?
C8 C7 C6 120.26(19) . . ?
C8 C7 C20 120.24(19) . . ?
C7 C8 C9 120.6(2) . . ?
C7 C8 C10 123.45(19) . . ?
C9 C8 C10 116.0(2) . . ?
O1 C9 C8 118.1(2) . . ?
O2 C9 O1 116.3(2) . . ?
O2 C9 C8 125.7(2) . . ?
C8 C10 H10A 108.4 . . ?
C8 C10 H10B 108.4 . . ?
C8 C10 C11 115.46(17) . . ?
H10A C10 H10B 107.5 . . ?
C11 C10 H10A 108.4 . . ?
C11 C10 H10B 108.4 . . ?
C10 C11 H11 106.8 . . ?
C12 C11 C10 112.36(19) . . ?
C12 C11 H11 106.8 . . ?
C14 C11 C10 109.13(17) . . ?
C14 C11 H11 106.8 . . ?
C14 C11 C12 114.6(2) . . ?
C11 C12 H12A 109.3 . . ?
C11 C12 H12B 109.3 . . ?
H12A C12 H12B 108.0 . . ?
C13 C12 C11 111.4(2) . . ?
C13 C12 H12A 109.3 . . ?
C13 C12 H12B 109.3 . . ?
N1 C13 C12 177.0(3) . . ?
C15 C14 C11 122.4(2) . . ?
C19 C14 C11 119.4(2) . . ?
C19 C14 C15 118.1(2) . . ?
C14 C15 H15 119.8 . . ?
C14 C15 C16 120.3(3) . . ?
C16 C15 H15 119.8 . . ?
C15 C16 H16 119.7 . . ?
C17 C16 C15 120.6(3) . . ?
C17 C16 H16 119.7 . . ?
C16 C17 H17 120.4 . . ?
C18 C17 C16 119.3(3) . . ?
C18 C17 H17 120.4 . . ?
C17 C18 H18 119.7 . . ?
C17 C18 C19 120.5(3) . . ?
C19 C18 H18 119.7 . . ?
C14 C19 C18 121.1(3) . . ?
C14 C19 H19 119.4 . . ?
C18 C19 H19 119.4 . . ?
C21 C20 C7 122.85(18) . . ?
C25 C20 C7 118.41(18) . . ?
C25 C20 C21 118.7(2) . . ?
C20 C21 H21 119.8 . . ?
C20 C21 C22 120.37(19) . . ?
C22 C21 H21 119.8 . . ?
C21 C22 H22 119.8 . . ?
C23 C22 C21 120.4(2) . . ?
C23 C22 H22 119.8 . . ?
C22 C23 H23 120.3 . . ?
C24 C23 C22 119.4(2) . . ?
C24 C23 H23 120.3 . . ?
C23 C24 H24 119.8 . . ?
C23 C24 C25 120.4(2) . . ?
C25 C24 H24 119.8 . . ?
C20 C25 H25 119.7 . . ?
C24 C25 C20 120.7(2) . . ?
C24 C25 H25 119.7 . . ?
C4 C26 H26A 109.5 . . ?
C4 C26 H26B 109.5 . . ?
C4 C26 H26C 109.5 . . ?
H26A C26 H26B 109.5 . . ?
H26A C26 H26C 109.5 . . ?
H26B C26 H26C 109.5 . . ?
C2 C27 H27A 109.5 . . ?
C2 C27 H27B 109.5 . . ?
C2 C27 H27C 109.5 . . ?
H27A C27 H27B 109.5 . . ?
H27A C27 H27C 109.5 . . ?
H27B C27 H27C 109.5 . . ?

loop_
_geom_bond_atom_site_label_1
_geom_bond_atom_site_label_2
_geom_bond_distance
_geom_bond_site_symmetry_2
_geom_bond_publ_flag
O1 C1 1.381(3) . ?
O1 C9 1.373(3) . ?
O2 C9 1.206(3) . ?
N1 C13 1.128(3) . ?
C1 C2 1.383(3) . ?
C1 C6 1.390(3) . ?
C2 C3 1.383(3) . ?
C2 C27 1.508(3) . ?
C3 H3 0.9300 . ?
C3 C4 1.398(4) . ?
C4 C5 1.382(3) . ?
C4 C26 1.498(3) . ?
C5 H5 0.9300 . ?
C5 C6 1.393(3) . ?
C6 C7 1.456(3) . ?
C7 C8 1.352(3) . ?
C7 C20 1.493(3) . ?
C8 C9 1.452(3) . ?
C8 C10 1.502(3) . ?
C10 H10A 0.9700 . ?
C10 H10B 0.9700 . ?
C10 C11 1.540(3) . ?
C11 H11 0.9800 . ?
C11 C12 1.519(3) . ?
C11 C14 1.518(3) . ?
C12 H12A 0.9700 . ?
C12 H12B 0.9700 . ?
C12 C13 1.460(4) . ?
C14 C15 1.378(4) . ?
C14 C19 1.369(3) . ?
C15 H15 0.9300 . ?
C15 C16 1.387(4) . ?
C16 H16 0.9300 . ?
C16 C17 1.363(5) . ?
C17 H17 0.9300 . ?
C17 C18 1.355(4) . ?
C18 H18 0.9300 . ?
C18 C19 1.382(4) . ?
C19 H19 0.9300 . ?
C20 C21 1.378(3) . ?
C20 C25 1.378(3) . ?
C21 H21 0.9300 . ?
C21 C22 1.383(3) . ?
C22 H22 0.9300 . ?
C22 C23 1.372(3) . ?
C23 H23 0.9300 . ?
C23 C24 1.367(3) . ?
C24 H24 0.9300 . ?
C24 C25 1.377(3) . ?
C25 H25 0.9300 . ?
C26 H26A 0.9600 . ?
C26 H26B 0.9600 . ?
C26 H26C 0.9600 . ?
C27 H27A 0.9600 . ?
C27 H27B 0.9600 . ?
C27 H27C 0.9600 . ?

loop_
_geom_torsion_atom_site_label_1
_geom_torsion_atom_site_label_2
_geom_torsion_atom_site_label_3
_geom_torsion_atom_site_label_4
_geom_torsion
_geom_torsion_site_symmetry_1
_geom_torsion_site_symmetry_2
_geom_torsion_site_symmetry_3
_geom_torsion_site_symmetry_4
_geom_torsion_publ_flag
O1 C1 C2 C3 178.77(16) . . . . ?
O1 C1 C2 C27 -3.5(3) . . . . ?
O1 C1 C6 C5 -179.45(16) . . . . ?
O1 C1 C6 C7 3.3(3) . . . . ?
C1 O1 C9 O2 -179.85(17) . . . . ?
C1 O1 C9 C8 -0.3(3) . . . . ?
C1 C2 C3 C4 1.4(3) . . . . ?
C1 C6 C7 C8 -1.6(3) . . . . ?
C1 C6 C7 C20 173.72(17) . . . . ?
C2 C1 C6 C5 1.7(3) . . . . ?
C2 C1 C6 C7 -175.49(17) . . . . ?
C2 C3 C4 C5 0.1(3) . . . . ?
C2 C3 C4 C26 178.25(19) . . . . ?
C3 C4 C5 C6 -0.8(3) . . . . ?
C4 C5 C6 C1 -0.1(3) . . . . ?
C4 C5 C6 C7 176.99(17) . . . . ?
C5 C6 C7 C8 -178.69(17) . . . . ?
C5 C6 C7 C20 -3.4(3) . . . . ?
C6 C1 C2 C3 -2.4(3) . . . . ?
C6 C1 C2 C27 175.35(19) . . . . ?
C6 C7 C8 C9 -1.0(3) . . . . ?
C6 C7 C8 C10 177.25(17) . . . . ?
C6 C7 C20 C21 95.7(2) . . . . ?
C6 C7 C20 C25 -87.6(3) . . . . ?
C7 C8 C9 O1 2.0(3) . . . . ?
C7 C8 C9 O2 -178.5(2) . . . . ?
C7 C8 C10 C11 86.3(3) . . . . ?
C7 C20 C21 C22 175.0(2) . . . . ?
C7 C20 C25 C24 -174.8(3) . . . . ?
C8 C7 C20 C21 -88.9(3) . . . . ?
C8 C7 C20 C25 87.7(3) . . . . ?
C8 C10 C11 C12 60.9(3) . . . . ?
C8 C10 C11 C14 -170.89(19) . . . . ?
C9 O1 C1 C2 176.48(17) . . . . ?
C9 O1 C1 C6 -2.4(3) . . . . ?
C9 C8 C10 C11 -95.3(2) . . . . ?
C10 C8 C9 O1 -176.39(16) . . . . ?
C10 C8 C9 O2 3.1(3) . . . . ?
C10 C11 C12 C13 -172.6(2) . . . . ?
C10 C11 C14 C15 -84.3(3) . . . . ?
C10 C11 C14 C19 92.2(2) . . . . ?
C11 C14 C15 C16 176.7(2) . . . . ?
C11 C14 C19 C18 -177.0(2) . . . . ?
C12 C11 C14 C15 42.7(3) . . . . ?
C12 C11 C14 C19 -140.9(2) . . . . ?
C14 C11 C12 C13 62.1(3) . . . . ?
C14 C15 C16 C17 0.2(4) . . . . ?
C15 C14 C19 C18 -0.5(3) . . . . ?
C15 C16 C17 C18 -0.4(4) . . . . ?
C16 C17 C18 C19 0.1(4) . . . . ?
C17 C18 C19 C14 0.3(4) . . . . ?
C19 C14 C15 C16 0.3(4) . . . . ?
C20 C7 C8 C9 -176.28(17) . . . . ?
C20 C7 C8 C10 2.0(3) . . . . ?
C20 C21 C22 C23 -0.3(4) . . . . ?
C21 C20 C25 C24 2.0(4) . . . . ?
C21 C22 C23 C24 1.8(4) . . . . ?
C22 C23 C24 C25 -1.4(4) . . . . ?
C23 C24 C25 C20 -0.5(5) . . . . ?
C25 C20 C21 C22 -1.6(4) . . . . ?
C26 C4 C5 C6 -178.95(18) . . . . ?
C27 C2 C3 C4 -176.30(19) . . . . ?
